data_4103859
loop_
_publ_author_name
'Steven P. Reade'
'Mary F. Mahon'
'Michael K. Whittlesey'

_publ_section_title
;
 Catalytic Hydrodefluorination of Aromatic Fluorocarbons by Ruthenium
 N-Heterocyclic Carbene Complexes
;
_journal_name_full 'Journal of the American Chemical Society'
_journal_page_first 1847
_journal_page_last 1861
_journal_paper_doi 10.1021/ja806545e
_journal_volume 131
_journal_year 2009
_chemical_formula_sum 'C40 H42 F N2 O P Ru'
_chemical_formula_weight 717.80
_chemical_name_systematic
;
 ?
;
_space_group_IT_number 14
_symmetry_cell_setting monoclinic
_symmetry_space_group_name_Hall '-P 2yab'
_symmetry_space_group_name_H-M 'P 1 21/a 1'
_atom_sites_solution_hydrogens geom
_atom_sites_solution_primary direct
_atom_sites_solution_secondary difmap
_audit_creation_method SHELXL-97
_cell_angle_alpha 90.00
_cell_angle_beta 99.633(1)
_cell_angle_gamma 90.00
_cell_formula_units_Z 4
_cell_length_a 15.1040(2)
_cell_length_b 14.1360(2)
_cell_length_c 16.7450(3)
_cell_measurement_reflns_used 35134
_cell_measurement_temperature 150(2)
_cell_measurement_theta_max 27.485
_cell_measurement_theta_min 2.910
_cell_volume 3524.82(9)
_computing_cell_refinement 'HKL Scalepack (Otwinowski & Minor 1997)'
_computing_data_reduction 'Denzo & Scalepack (Otwinowski & Minor, 1997)'
_computing_molecular_graphics 'ORTEX (P.McArdle, 1995)'
_computing_publication_material 'SHELXL-97/2 (Sheldrick,1997)'
_computing_structure_refinement 'SHELXL-97 (Sheldrick, 1997)'
_computing_structure_solution 'SHELXS-97 (Sheldrick, 1990)'
_diffrn_ambient_temperature 150(2)
_diffrn_measured_fraction_theta_full 0.996
_diffrn_measured_fraction_theta_max 0.996
_diffrn_measurement_device_type KappaCCD
_diffrn_measurement_method KappaCCD
_diffrn_radiation_monochromator graphite
_diffrn_radiation_source 'fine-focus sealed tube'
_diffrn_radiation_type MoK\a
_diffrn_radiation_wavelength 0.71073
_diffrn_reflns_av_R_equivalents 0.0564
_diffrn_reflns_av_sigmaI/netI 0.0347
_diffrn_reflns_limit_h_max 19
_diffrn_reflns_limit_h_min -18
_diffrn_reflns_limit_k_max 18
_diffrn_reflns_limit_k_min -18
_diffrn_reflns_limit_l_max 21
_diffrn_reflns_limit_l_min -21
_diffrn_reflns_number 56161
_diffrn_reflns_theta_full 27.47
_diffrn_reflns_theta_max 27.47
_diffrn_reflns_theta_min 3.70
_exptl_absorpt_coefficient_mu 0.529
_exptl_absorpt_correction_T_max 0.94
_exptl_absorpt_correction_T_min 0.89
_exptl_absorpt_correction_type multi-scan
_exptl_absorpt_process_details
;
 ?
;
_exptl_crystal_colour Orange
_exptl_crystal_density_diffrn 1.353
_exptl_crystal_density_method 'not measured'
_exptl_crystal_description Tabloid
_exptl_crystal_F_000 1488
_exptl_crystal_size_max 0.25
_exptl_crystal_size_mid 0.20
_exptl_crystal_size_min 0.12
_refine_diff_density_max 0.677
_refine_diff_density_min -0.547
_refine_diff_density_rms 0.059
_refine_ls_extinction_coef 0.0015(2)
_refine_ls_extinction_expression Fc^*^=kFc[1+0.001xFc^2^\l^3^/sin(2\q)]^-1/4^
_refine_ls_extinction_method SHELXL
_refine_ls_goodness_of_fit_ref 1.071
_refine_ls_hydrogen_treatment mixed
_refine_ls_matrix_type full
_refine_ls_number_parameters 430
_refine_ls_number_reflns 8060
_refine_ls_number_restraints 2
_refine_ls_restrained_S_all 1.071
_refine_ls_R_factor_all 0.0443
_refine_ls_R_factor_gt 0.0318
_refine_ls_shift/su_max 0.001
_refine_ls_shift/su_mean 0.000
_refine_ls_structure_factor_coef Fsqd
_refine_ls_weighting_details 'calc w=1/[\s^2^(Fo^2^)+(0.0310P)^2^+1.9207P] where P=(Fo^2^+2Fc^2^)/3'
_refine_ls_weighting_scheme calc
_refine_ls_wR_factor_gt 0.0729
_refine_ls_wR_factor_ref 0.0787
_reflns_number_gt 6642
_reflns_number_total 8060
_reflns_threshold_expression >2sigma(I)
_cod_data_source_file ja806545e_si_002_1.cif
_cod_data_source_block cpd5_k06mkw20
_cod_depositor_comments
;
The following automatic conversions were performed:

'_exptl_absorpt_correction_type' value 'Multi-Scan' changed to
'multi-scan' according to the built-in table from CIF Core dictionary
named 'cif_core.dic' version 2.4.1 from 2010-06-29.

Automatic conversion script
Id: cif_fix_values 1715 2011-07-08 13:25:40Z adriana 
;
_cod_database_code 4103859

loop_
_symmetry_equiv_pos_as_xyz
'x, y, z'
'-x+1/2, y+1/2, -z'
'-x, -y, -z'
'x-1/2, -y-1/2, z'

loop_
_atom_site_label
_atom_site_type_symbol
_atom_site_fract_x
_atom_site_fract_y
_atom_site_fract_z
_atom_site_U_iso_or_equiv
_atom_site_adp_type
_atom_site_occupancy
_atom_site_symmetry_multiplicity
_atom_site_calc_flag
_atom_site_refinement_flags
Ru1 Ru 0.217283(10) 0.567625(11) 0.755336(10) 0.02363(6) Uani 1 1 d D
P1 P 0.10961(3) 0.44619(4) 0.73620(3) 0.02485(12) Uani 1 1 d .
F1 F 0.28492(9) 0.47645(10) 0.83605(9) 0.0451(3) Uani 1 1 d .
O1 O 0.11428(12) 0.71402(12) 0.65191(11) 0.0474(4) Uani 1 1 d .
N1 N 0.40339(11) 0.63421(12) 0.74393(11) 0.0293(4) Uani 1 1 d .
C1 C 0.15436(15) 0.65504(15) 0.69128(14) 0.0320(5) Uani 1 1 d .
H1 H 0.233(3) 0.540(3) 0.6668(15) 0.029(12) Uiso 0.50 1 d PD
N2 N 0.34863(11) 0.72631(12) 0.82695(11) 0.0283(4) Uani 1 1 d .
C2 C 0.33053(13) 0.65246(14) 0.77666(13) 0.0271(4) Uani 1 1 d .
C3 C 0.47671(15) 0.70287(16) 0.76802(15) 0.0353(5) Uani 1 1 d .
H18A H 0.4849 0.7444 0.7222 0.042 Uiso 1 1 calc R
H18B H 0.5341 0.6704 0.7886 0.042 Uiso 1 1 calc R
C4 C 0.44297(14) 0.75856(16) 0.83495(14) 0.0324(5) Uani 1 1 d .
H21A H 0.4774 0.7427 0.8889 0.039 Uiso 1 1 calc R
H21B H 0.4464 0.8276 0.8259 0.039 Uiso 1 1 calc R
C5 C 0.40509(14) 0.56988(15) 0.67804(14) 0.0308(4) Uani 1 1 d .
C6 C 0.43798(15) 0.47800(16) 0.69389(15) 0.0346(5) Uani 1 1 d .
C7 C 0.43957(16) 0.41791(17) 0.62811(16) 0.0405(6) Uani 1 1 d .
H31 H 0.4625 0.3556 0.6379 0.049 Uiso 1 1 calc R
C8 C 0.40884(17) 0.44591(18) 0.54895(17) 0.0429(6) Uani 1 1 d .
C9 C 0.37772(17) 0.53733(19) 0.53554(16) 0.0428(6) Uani 1 1 d .
H29 H 0.3570 0.5575 0.4815 0.051 Uiso 1 1 calc R
C10 C 0.37576(16) 0.60100(17) 0.59880(15) 0.0370(5) Uani 1 1 d .
C11 C 0.46726(17) 0.44380(17) 0.77893(16) 0.0428(6) Uani 1 1 d .
H12A H 0.5116 0.4878 0.8078 0.064 Uiso 1 1 calc R
H12B H 0.4942 0.3809 0.7779 0.064 Uiso 1 1 calc R
H12C H 0.4151 0.4404 0.8067 0.064 Uiso 1 1 calc R
C12 C 0.4074(2) 0.3777(2) 0.47928(19) 0.0582(8) Uani 1 1 d .
H53A H 0.3495 0.3449 0.4691 0.087 Uiso 1 1 calc R
H53B H 0.4558 0.3313 0.4929 0.087 Uiso 1 1 calc R
H53C H 0.4161 0.4126 0.4306 0.087 Uiso 1 1 calc R
C13 C 0.3437(2) 0.70089(18) 0.58087(16) 0.0476(6) Uani 1 1 d .
H37A H 0.3020 0.7185 0.6173 0.071 Uiso 1 1 calc R
H37B H 0.3130 0.7051 0.5246 0.071 Uiso 1 1 calc R
H37C H 0.3952 0.7440 0.5890 0.071 Uiso 1 1 calc R
C14 C 0.28655(14) 0.76979(14) 0.87212(13) 0.0276(4) Uani 1 1 d .
C15 C 0.24214(15) 0.85176(15) 0.84082(13) 0.0307(5) Uani 1 1 d .
C16 C 0.18250(15) 0.89356(16) 0.88510(14) 0.0345(5) Uani 1 1 d .
H15 H 0.1523 0.9498 0.8650 0.041 Uiso 1 1 calc R
C17 C 0.16543(14) 0.85610(16) 0.95758(14) 0.0343(5) Uani 1 1 d .
C18 C 0.21289(16) 0.77591(17) 0.98741(14) 0.0360(5) Uani 1 1 d .
H28 H 0.2032 0.7504 1.0377 0.043 Uiso 1 1 calc R
C19 C 0.27418(15) 0.73143(15) 0.94626(14) 0.0322(5) Uani 1 1 d .
C20 C 0.25679(19) 0.89358(18) 0.76117(15) 0.0442(6) Uani 1 1 d .
H32A H 0.3101 0.9342 0.7701 0.066 Uiso 1 1 calc R
H32B H 0.2042 0.9311 0.7380 0.066 Uiso 1 1 calc R
H32C H 0.2656 0.8425 0.7237 0.066 Uiso 1 1 calc R
C21 C 0.09761(16) 0.9002(2) 1.00310(17) 0.0453(6) Uani 1 1 d .
H24A H 0.1290 0.9316 1.0519 0.068 Uiso 1 1 calc R
H24B H 0.0581 0.8509 1.0185 0.068 Uiso 1 1 calc R
H24C H 0.0617 0.9468 0.9684 0.068 Uiso 1 1 calc R
C22 C 0.32519(19) 0.64542(18) 0.98136(16) 0.0459(6) Uani 1 1 d .
H36A H 0.3891 0.6611 0.9960 0.069 Uiso 1 1 calc R
H36B H 0.3177 0.5944 0.9412 0.069 Uiso 1 1 calc R
H36C H 0.3020 0.6248 1.0298 0.069 Uiso 1 1 calc R
C23 C 0.16388(14) 0.33431(14) 0.71764(13) 0.0299(4) Uani 1 1 d .
C24 C 0.22646(16) 0.33350(16) 0.66560(15) 0.0383(5) Uani 1 1 d .
H22 H 0.2420 0.3911 0.6421 0.046 Uiso 1 1 calc R
C25 C 0.26652(17) 0.24981(17) 0.64752(16) 0.0423(6) Uani 1 1 d .
H26 H 0.3087 0.2503 0.6113 0.051 Uiso 1 1 calc R
C26 C 0.24570(17) 0.16604(17) 0.68167(18) 0.0456(6) Uani 1 1 d .
H44 H 0.2726 0.1086 0.6686 0.055 Uiso 1 1 calc R
C27 C 0.1856(2) 0.16618(18) 0.7349(2) 0.0614(8) Uani 1 1 d .
H33 H 0.1717 0.1086 0.7594 0.074 Uiso 1 1 calc R
C28 C 0.14481(18) 0.24982(17) 0.75312(19) 0.0481(7) Uani 1 1 d .
H34 H 0.1036 0.2490 0.7902 0.058 Uiso 1 1 calc R
C29 C 0.05360(14) 0.41829(15) 0.82226(13) 0.0293(4) Uani 1 1 d .
C30 C 0.10261(16) 0.42640(16) 0.89981(14) 0.0353(5) Uani 1 1 d .
H23 H 0.1631 0.4476 0.9073 0.042 Uiso 1 1 calc R
C31 C 0.06324(18) 0.40354(19) 0.96648(15) 0.0435(6) Uani 1 1 d .
H38 H 0.0972 0.4085 1.0194 0.052 Uiso 1 1 calc R
C32 C -0.02490(18) 0.3737(2) 0.95637(16) 0.0496(7) Uani 1 1 d .
H46 H -0.0518 0.3589 1.0022 0.060 Uiso 1 1 calc R
C33 C -0.07381(19) 0.3655(2) 0.87952(17) 0.0590(8) Uani 1 1 d .
H47 H -0.1344 0.3445 0.8723 0.071 Uiso 1 1 calc R
C34 C -0.03451(17) 0.3877(2) 0.81264(15) 0.0471(6) Uani 1 1 d .
H40 H -0.0685 0.3819 0.7598 0.057 Uiso 1 1 calc R
C35 C 0.01561(14) 0.45337(14) 0.65185(12) 0.0261(4) Uani 1 1 d .
C36 C -0.00079(15) 0.38628(16) 0.59110(14) 0.0353(5) Uani 1 1 d .
H30 H 0.0378 0.3330 0.5925 0.042 Uiso 1 1 calc R
C37 C -0.07273(17) 0.39550(18) 0.52809(15) 0.0415(6) Uani 1 1 d .
H42 H -0.0823 0.3494 0.4862 0.050 Uiso 1 1 calc R
C38 C -0.13025(16) 0.47139(18) 0.52625(14) 0.0388(5) Uani 1 1 d .
H35 H -0.1799 0.4773 0.4835 0.047 Uiso 1 1 calc R
C39 C -0.11554(16) 0.53881(17) 0.58667(15) 0.0389(5) Uani 1 1 d .
H43 H -0.1556 0.5907 0.5860 0.047 Uiso 1 1 calc R
C40 C -0.04202(15) 0.53055(15) 0.64845(14) 0.0320(5) Uani 1 1 d .
H16 H -0.0310 0.5782 0.6889 0.038 Uiso 1 1 calc R
H1A H 0.161(3) 0.618(3) 0.815(3) 0.044(14) Uiso 0.50 1 d PD

loop_
_atom_site_aniso_label
_atom_site_aniso_U_11
_atom_site_aniso_U_22
_atom_site_aniso_U_33
_atom_site_aniso_U_23
_atom_site_aniso_U_13
_atom_site_aniso_U_12
Ru1 0.02324(9) 0.02052(9) 0.02667(9) -0.00099(6) 0.00287(6) -0.00029(6)
P1 0.0237(2) 0.0221(2) 0.0287(3) 0.0007(2) 0.0041(2) -0.00063(19)
F1 0.0340(7) 0.0419(8) 0.0545(9) 0.0171(7) -0.0067(6) -0.0021(6)
O1 0.0479(10) 0.0382(9) 0.0516(11) 0.0160(8) -0.0049(8) 0.0021(8)
N1 0.0242(9) 0.0257(9) 0.0377(10) -0.0056(7) 0.0039(7) -0.0025(7)
C1 0.0310(11) 0.0298(11) 0.0343(11) -0.0003(9) 0.0024(9) -0.0060(9)
N2 0.0259(9) 0.0246(8) 0.0338(9) -0.0042(7) 0.0033(7) -0.0025(7)
C2 0.0258(10) 0.0229(9) 0.0310(11) 0.0034(8) 0.0001(8) 0.0022(8)
C3 0.0277(11) 0.0336(12) 0.0440(13) -0.0081(10) 0.0041(9) -0.0045(9)
C4 0.0273(11) 0.0309(11) 0.0383(12) -0.0046(9) 0.0032(9) -0.0062(9)
C5 0.0281(10) 0.0262(10) 0.0374(12) -0.0067(9) 0.0034(9) -0.0022(8)
C6 0.0277(11) 0.0290(11) 0.0475(13) -0.0030(10) 0.0073(10) 0.0007(9)
C7 0.0342(12) 0.0298(12) 0.0592(16) -0.0105(11) 0.0123(11) -0.0010(9)
C8 0.0378(13) 0.0410(14) 0.0517(15) -0.0182(11) 0.0128(11) -0.0085(10)
C9 0.0424(14) 0.0466(14) 0.0385(13) -0.0078(11) 0.0042(11) -0.0055(11)
C10 0.0355(12) 0.0341(12) 0.0403(13) -0.0047(10) 0.0037(10) -0.0003(10)
C11 0.0399(13) 0.0336(12) 0.0557(15) 0.0017(11) 0.0098(12) 0.0061(10)
C12 0.0607(18) 0.0551(17) 0.0611(18) -0.0304(14) 0.0167(15) -0.0131(14)
C13 0.0595(17) 0.0419(14) 0.0398(14) 0.0028(11) 0.0038(12) 0.0080(12)
C14 0.0269(10) 0.0247(10) 0.0309(11) -0.0036(8) 0.0038(8) -0.0018(8)
C15 0.0336(11) 0.0262(10) 0.0310(11) -0.0034(8) 0.0015(9) -0.0026(9)
C16 0.0337(12) 0.0270(11) 0.0398(12) -0.0046(9) -0.0024(10) 0.0039(9)
C17 0.0250(10) 0.0364(12) 0.0407(13) -0.0134(10) 0.0029(9) -0.0042(9)
C18 0.0364(12) 0.0404(13) 0.0321(11) -0.0020(10) 0.0085(9) -0.0064(10)
C19 0.0312(11) 0.0298(11) 0.0344(12) 0.0004(9) 0.0022(9) -0.0019(9)
C20 0.0577(16) 0.0349(13) 0.0394(13) 0.0075(10) 0.0059(12) 0.0074(12)
C21 0.0339(12) 0.0513(15) 0.0515(15) -0.0202(12) 0.0094(11) -0.0023(11)
C22 0.0548(16) 0.0397(14) 0.0436(14) 0.0124(11) 0.0097(12) 0.0089(12)
C23 0.0252(10) 0.0247(10) 0.0387(12) -0.0003(9) 0.0024(9) 0.0004(8)
C24 0.0391(12) 0.0279(11) 0.0501(14) -0.0020(10) 0.0142(11) 0.0005(9)
C25 0.0374(13) 0.0380(13) 0.0528(15) -0.0093(11) 0.0116(11) 0.0029(10)
C26 0.0373(13) 0.0278(12) 0.0700(18) -0.0078(12) 0.0040(12) 0.0070(10)
C27 0.0644(18) 0.0233(12) 0.103(3) 0.0095(14) 0.0321(18) 0.0057(12)
C28 0.0460(14) 0.0285(12) 0.0754(19) 0.0088(12) 0.0266(14) 0.0035(10)
C29 0.0296(10) 0.0270(10) 0.0316(11) 0.0032(8) 0.0059(9) 0.0013(8)
C30 0.0332(11) 0.0376(12) 0.0343(12) 0.0038(10) 0.0038(9) 0.0020(10)
C31 0.0494(15) 0.0489(14) 0.0317(12) 0.0067(11) 0.0053(11) 0.0056(12)
C32 0.0492(15) 0.0629(18) 0.0398(14) 0.0171(13) 0.0164(12) 0.0039(13)
C33 0.0376(14) 0.089(2) 0.0509(16) 0.0249(16) 0.0104(12) -0.0103(14)
C34 0.0367(13) 0.0679(18) 0.0358(13) 0.0142(12) 0.0031(10) -0.0111(12)
C35 0.0252(10) 0.0245(10) 0.0288(10) 0.0018(8) 0.0052(8) -0.0047(8)
C36 0.0362(12) 0.0308(11) 0.0386(12) -0.0066(9) 0.0052(10) -0.0008(9)
C37 0.0441(14) 0.0444(14) 0.0348(12) -0.0091(11) 0.0028(10) -0.0109(11)
C38 0.0356(12) 0.0450(13) 0.0326(12) 0.0087(10) -0.0038(10) -0.0104(10)
C39 0.0322(12) 0.0349(12) 0.0470(14) 0.0082(10) -0.0006(10) 0.0024(9)
C40 0.0333(11) 0.0266(10) 0.0355(12) -0.0020(9) 0.0042(9) -0.0004(9)

loop_
_atom_type_symbol
_atom_type_description
_atom_type_scat_dispersion_real
_atom_type_scat_dispersion_imag
_atom_type_scat_source
Ru Ru -1.2594 0.8363 'International Tables Vol C Tables 4.2.6.8 and 6.1.1.4'
N N 0.0061 0.0033 'International Tables Vol C Tables 4.2.6.8 and 6.1.1.4'
F F 0.0171 0.0103 'International Tables Vol C Tables 4.2.6.8 and 6.1.1.4'
P P 0.1023 0.0942 'International Tables Vol C Tables 4.2.6.8 and 6.1.1.4'
O O 0.0106 0.0060 'International Tables Vol C Tables 4.2.6.8 and 6.1.1.4'
C C 0.0033 0.0016 'International Tables Vol C Tables 4.2.6.8 and 6.1.1.4'
H H 0.0000 0.0000 'International Tables Vol C Tables 4.2.6.8 and 6.1.1.4'

loop_
_geom_angle_atom_site_label_1
_geom_angle_atom_site_label_2
_geom_angle_atom_site_label_3
_geom_angle
H1A Ru1 H1 151(2)
H1A Ru1 C1 77.5(18)
H1 Ru1 C1 75.9(16)
H1A Ru1 F1 97.4(18)
H1 Ru1 F1 109.4(16)
C1 Ru1 F1 174.64(8)
H1A Ru1 C2 98.5(19)
H1 Ru1 C2 93.0(16)
C1 Ru1 C2 92.51(9)
F1 Ru1 C2 86.75(7)
H1A Ru1 P1 88.8(19)
H1 Ru1 P1 84.5(16)
C1 Ru1 P1 97.81(7)
F1 Ru1 P1 83.45(4)
C2 Ru1 P1 168.44(6)
C35 P1 C23 103.20(10)
C35 P1 C29 102.61(10)
C23 P1 C29 103.08(10)
C35 P1 Ru1 119.64(7)
C23 P1 Ru1 109.56(7)
C29 P1 Ru1 116.76(7)
C2 N1 C5 124.14(18)
C2 N1 C3 113.15(17)
C5 N1 C3 121.19(17)
O1 C1 Ru1 177.6(2)
C2 N2 C14 125.53(17)
C2 N2 C4 112.87(17)
C14 N2 C4 121.56(17)
N1 C2 N2 108.25(18)
N1 C2 Ru1 122.11(15)
N2 C2 Ru1 129.44(15)
N1 C3 C4 102.26(17)
N2 C4 C3 102.09(16)
C10 C5 C6 121.2(2)
C10 C5 N1 119.18(19)
C6 C5 N1 119.6(2)
C7 C6 C5 117.9(2)
C7 C6 C11 120.8(2)
C5 C6 C11 121.2(2)
C8 C7 C6 122.3(2)
C9 C8 C7 118.2(2)
C9 C8 C12 120.8(3)
C7 C8 C12 121.0(2)
C8 C9 C10 122.0(2)
C9 C10 C5 118.3(2)
C9 C10 C13 120.0(2)
C5 C10 C13 121.6(2)
C19 C14 C15 121.9(2)
C19 C14 N2 119.87(19)
C15 C14 N2 118.16(19)
C16 C15 C14 117.8(2)
C16 C15 C20 120.6(2)
C14 C15 C20 121.7(2)
C17 C16 C15 122.4(2)
C16 C17 C18 117.8(2)
C16 C17 C21 121.7(2)
C18 C17 C21 120.6(2)
C17 C18 C19 122.4(2)
C18 C19 C14 117.6(2)
C18 C19 C22 120.7(2)
C14 C19 C22 121.7(2)
C28 C23 C24 118.3(2)
C28 C23 P1 122.72(17)
C24 C23 P1 118.98(16)
C25 C24 C23 120.8(2)
C26 C25 C24 120.4(2)
C25 C26 C27 119.4(2)
C26 C27 C28 120.6(2)
C23 C28 C27 120.5(2)
C34 C29 C30 119.1(2)
C34 C29 P1 122.53(18)
C30 C29 P1 118.30(17)
C29 C30 C31 120.0(2)
C32 C31 C30 120.5(2)
C33 C32 C31 119.7(2)
C32 C33 C34 120.0(3)
C29 C34 C33 120.7(2)
C36 C35 C40 118.3(2)
C36 C35 P1 123.37(17)
C40 C35 P1 118.32(16)
C35 C36 C37 121.1(2)
C38 C37 C36 120.0(2)
C37 C38 C39 119.8(2)
C38 C39 C40 119.9(2)
C39 C40 C35 120.9(2)

loop_
_geom_bond_atom_site_label_1
_geom_bond_atom_site_label_2
_geom_bond_distance
Ru1 H1A 1.584(19)
Ru1 H1 1.588(19)
Ru1 C1 1.800(2)
Ru1 F1 2.0172(13)
Ru1 C2 2.071(2)
Ru1 P1 2.3494(5)
P1 C35 1.830(2)
P1 C23 1.832(2)
P1 C29 1.832(2)
O1 C1 1.167(3)
N1 C2 1.334(3)
N1 C5 1.433(3)
N1 C3 1.477(3)
N2 C2 1.340(3)
N2 C14 1.437(3)
N2 C4 1.481(3)
C3 C4 1.525(3)
C5 C10 1.398(3)
C5 C6 1.400(3)
C6 C7 1.394(3)
C6 C11 1.499(4)
C7 C8 1.387(4)
C8 C9 1.381(4)
C8 C12 1.511(3)
C9 C10 1.394(3)
C10 C13 1.507(3)
C14 C19 1.396(3)
C14 C15 1.396(3)
C15 C16 1.391(3)
C15 C20 1.509(3)
C16 C17 1.387(3)
C17 C18 1.389(3)
C17 C21 1.510(3)
C18 C19 1.393(3)
C19 C22 1.505(3)
C23 C28 1.386(3)
C23 C24 1.389(3)
C24 C25 1.385(3)
C25 C26 1.374(4)
C26 C27 1.374(4)
C27 C28 1.390(4)
C29 C34 1.383(3)
C29 C30 1.388(3)
C30 C31 1.388(3)
C31 C32 1.380(4)
C32 C33 1.377(4)
C33 C34 1.389(4)
C35 C36 1.382(3)
C35 C40 1.391(3)
C36 C37 1.388(3)
C37 C38 1.377(4)
C38 C39 1.381(3)
C39 C40 1.390(3)
